data_1010273
loop_
_publ_author_name
'Stackelberg, M von'
'Spiess, K F'

_publ_section_title
;
Die Struktur des Aluminiumcarbonitrids Al~5~ C~3~ N
;
_journal_coden_ASTM ZPCAAI
_journal_name_full
;
Zeitschrift fuer Physikalische Chemie, Abteilung A: Chemische
Thermodynamik, Kinetik, Elektrochemie, Eigenschaftslehre
;
_journal_page_first 140
_journal_page_last 153
_journal_volume 175
_journal_year 1935
_chemical_formula_analytical '(Al4 C3) (Al N)'
_chemical_formula_structural 'Al5 C3 N'
_chemical_formula_sum 'C3 Al5 N'
_chemical_name_systematic 'Aluminium tricarbide nitride'
_space_group_IT_number 186
_symmetry_cell_setting hexagonal
_symmetry_Int_Tables_number 186
_symmetry_space_group_name_Hall 'P 6c -2c'
_symmetry_space_group_name_H-M 'P 63 m c'
_cell_angle_alpha 90
_cell_angle_beta 90
_cell_angle_gamma 120
_cell_formula_units_Z 2
_cell_length_a 3.28
_cell_length_b 3.28
_cell_length_c 21.55
_cell_volume 200.8
_cod_depositor_comments
;
 Correcting the summary chemical formula by changing it from 'Al5 N'
 to 'C3 Al5 N'.

 Antanas Vaitkus,
 2018-07-07
;
_cod_database_code 1010273

loop_
_symmetry_equiv_pos_as_xyz
x,y,z
-y,x-y,z
y-x,-x,z
-y,-x,z
y-x,y,z
x,x-y,z
-x,-y,1/2+z
y,y-x,1/2+z
x-y,x,1/2+z
y,x,1/2+z
x-y,-y,1/2+z
-x,y-x,1/2+z

loop_
_atom_site_label
_atom_site_type_symbol
_atom_site_symmetry_multiplicity
_atom_site_Wyckoff_symbol
_atom_site_fract_x
_atom_site_fract_y
_atom_site_fract_z
_atom_site_occupancy
_atom_site_attached_hydrogens
_atom_site_calc_flag
Al1 Al3+ 2 a 0. 0. 0.15 1. 0 d
Al2 Al3+ 2 b 0.3333 0.6667 0.044 1. 0 d
Al3 Al3+ 2 b 0.3333 0.6667 0.456 1. 0 d
Al4 Al3+ 2 a 0. 0. 0.344 1. 0 d
Al5 Al3+ 2 b 0.3333 0.6667 0.24 1. 0 d
C1 C4- 2 b 0.3333 0.6667 0.133 1. 0 d
C2 C4- 2 a 0. 0. 0.001 1. 0 d
C3 C4- 2 b 0.3333 0.6667 0.369 1. 0 d
N1 N3- 2 a 0. 0. 0.25 1. 0 d

loop_
_atom_type_symbol
_atom_type_oxidation_number
Al3+ 3.000
C4- -4.000
N3- -3.000
